data_7715549
loop_
_publ_author_name
'Petrus, Rafa&#x142;'
'Kowali&#x144;ski, Adrian'
'Lis, Tadeusz'

_publ_section_title
;
 Recycling primary lithium batteries using a coordination chemistry
 approach: recovery of lithium and manganese residues in the form of
 industrially important materials.
;
_journal_issue 17
_journal_name_full 'Dalton transactions (Cambridge, England : 2003)'
_journal_page_first 7450
_journal_page_last 7469
_journal_paper_doi 10.1039/d4dt00648h
_journal_volume 53
_journal_year 2024
_chemical_formula_moiety 'C20 H26 Li2 O8'
_chemical_formula_sum 'C20 H26 Li2 O8'
_chemical_formula_weight 408.29
_chemical_properties_physical Moisture-sensitive,Hygroscopic,Heat-sensitive
_space_group_crystal_system monoclinic
_space_group_IT_number 15
_space_group_name_Hall '-C 2yc'
_space_group_name_H-M_alt 'C 1 2/c 1'
_atom_sites_solution_hydrogens geom
_atom_sites_solution_primary direct
_audit_creation_method SHELXL-2014/7
_audit_update_record
;
2023-08-11 deposited with the CCDC.	2024-03-26 downloaded from the CCDC.
;
_cell_angle_alpha 90
_cell_angle_beta 94.63(2)
_cell_angle_gamma 90
_cell_formula_units_Z 8
_cell_length_a 23.405(4)
_cell_length_b 8.9588(12)
_cell_length_c 20.406(3)
_cell_measurement_reflns_used 18911
_cell_measurement_temperature 100(2)
_cell_measurement_theta_max 36.7820
_cell_measurement_theta_min 3.1900
_cell_volume 4264.8(11)
_computing_cell_refinement 'CrysAlisPro 1.171.42.42a (Rigaku OD, 2022)'
_computing_data_collection 'CrysAlisPro 1.171.42.42a (Rigaku OD, 2022)'
_computing_data_reduction 'CrysAlisPro 1.171.42.42a (Rigaku OD, 2022)'
_computing_molecular_graphics 'DIAMOND  (Brandenburg, 2007)'
_computing_publication_material 'SHELXL-2014/7 (Sheldrick, 2014)'
_computing_structure_refinement 'SHELXL-2014/7 (Sheldrick, 2014)'
_diffrn_ambient_temperature 100(2)
_diffrn_measured_fraction_theta_full 0.998
_diffrn_measured_fraction_theta_max 0.998
_diffrn_measurement_device_type 'Xcalibur PX \k-geometry diffractometer'
_diffrn_measurement_method '\w and \f'
_diffrn_radiation_type MoK\a
_diffrn_radiation_wavelength 0.71073
_diffrn_reflns_av_R_equivalents 0.0468
_diffrn_reflns_av_unetI/netI 0.0306
_diffrn_reflns_Laue_measured_fraction_full 0.998
_diffrn_reflns_Laue_measured_fraction_max 0.998
_diffrn_reflns_limit_h_max 29
_diffrn_reflns_limit_h_min -22
_diffrn_reflns_limit_k_max 11
_diffrn_reflns_limit_k_min -11
_diffrn_reflns_limit_l_max 26
_diffrn_reflns_limit_l_min -26
_diffrn_reflns_number 20355
_diffrn_reflns_point_group_measured_fraction_full 0.998
_diffrn_reflns_point_group_measured_fraction_max 0.998
_diffrn_reflns_theta_full 25.500
_diffrn_reflns_theta_max 26.986
_diffrn_reflns_theta_min 3.198
_diffrn_source 'fine-focus sealed tube'
_exptl_absorpt_coefficient_mu 0.096
_exptl_absorpt_correction_T_max 0.971
_exptl_absorpt_correction_T_min 0.951
_exptl_absorpt_correction_type analytical
_exptl_absorpt_process_details
;
CrysAlisPro 1.171.38.46 (Rigaku Oxford Diffraction, 2015)
Analytical numeric absorption correction using a multifaceted crystal
			model based on expressions derived by R.C. Clark & J.S. Reid.
(Clark, R. C. & Reid, J. S. (1995). Acta Cryst. A51, 887-897)
Empirical absorption correction using spherical harmonics,
 implemented in SCALE3 ABSPACK scaling algorithm.
;
_exptl_crystal_colour colorless
_exptl_crystal_density_diffrn 1.272
_exptl_crystal_description block
_exptl_crystal_F_000 1728
_exptl_crystal_size_max 0.550
_exptl_crystal_size_mid 0.400
_exptl_crystal_size_min 0.400
_refine_diff_density_max 0.365
_refine_diff_density_min -0.351
_refine_diff_density_rms 0.086
_refine_ls_extinction_method none
_refine_ls_goodness_of_fit_ref 1.210
_refine_ls_hydrogen_treatment constr
_refine_ls_matrix_type full
_refine_ls_number_parameters 317
_refine_ls_number_reflns 4647
_refine_ls_number_restraints 0
_refine_ls_restrained_S_all 1.210
_refine_ls_R_factor_all 0.0787
_refine_ls_R_factor_gt 0.0773
_refine_ls_shift/su_max 0.000
_refine_ls_shift/su_mean 0.000
_refine_ls_structure_factor_coef Fsqd
_refine_ls_weighting_details 'w=1/[\s^2^(Fo^2^)+(0.0343P)^2^+28.1649P] where P=(Fo^2^+2Fc^2^)/3'
_refine_ls_weighting_scheme calc
_refine_ls_wR_factor_gt 0.1967
_refine_ls_wR_factor_ref 0.1972
_reflns_Friedel_coverage 0.000
_reflns_number_gt 4475
_reflns_number_total 4647
_reflns_threshold_expression 'I > 2\s(I)'
_cod_data_source_file d4dt00648h2.cif
_cod_data_source_block 3
_cod_depositor_comments 'Adding full bibliography for 7715548--7715558.cif.'
_cod_original_sg_symbol_H-M 'C 2/c'
_cod_database_code 7715549
_shelx_shelxl_version_number 2014/7
_shelx_space_group_comment
;
The symmetry employed for this shelxl refinement is uniquely defined
by the following loop, which should always be used as a source of
symmetry information in preference to the above space-group names.
They are only intended as comments.
;
_shelx_estimated_absorpt_t_min 0.949
_shelx_estimated_absorpt_t_max 0.963

loop_
_space_group_symop_operation_xyz
'x, y, z'
'-x, y, -z+1/2'
'x+1/2, y+1/2, z'
'-x+1/2, y+1/2, -z+1/2'
'-x, -y, -z'
'x, -y, z-1/2'
'-x+1/2, -y+1/2, -z'
'x+1/2, -y+1/2, z-1/2'

loop_
_atom_site_label
_atom_site_type_symbol
_atom_site_fract_x
_atom_site_fract_y
_atom_site_fract_z
_atom_site_U_iso_or_equiv
_atom_site_adp_type
_atom_site_occupancy
_atom_site_site_symmetry_order
_atom_site_calc_flag
_atom_site_refinement_flags_posn
_atom_site_refinement_flags_adp
_atom_site_refinement_flags_occupancy
_atom_site_disorder_assembly
_atom_site_disorder_group
Li1 Li 0.4263(2) 0.2524(6) 0.6740(3) 0.0214(11) Uani 1 1 d . . . . .
Li2 Li 0.4095(2) 0.4542(6) 0.7637(3) 0.0217(11) Uani 1 1 d . . . . .
O1 O 0.42184(9) 0.4647(2) 0.67052(10) 0.0187(4) Uani 1 1 d . . . . .
O2 O 0.37696(9) 0.2276(2) 0.59469(10) 0.0215(5) Uani 1 1 d . . . . .
C1 C 0.39190(12) 0.5464(3) 0.62717(14) 0.0171(6) Uani 1 1 d . . . . .
C2 C 0.39097(13) 0.7040(4) 0.63459(16) 0.0215(6) Uani 1 1 d . . . . .
H2 H 0.4113 0.7471 0.6721 0.026 Uiso 1 1 calc R U . . .
C3 C 0.36188(14) 0.7967(4) 0.58989(17) 0.0252(7) Uani 1 1 d . . . . .
H3 H 0.3625 0.9015 0.5970 0.030 Uiso 1 1 calc R U . . .
C4 C 0.33135(14) 0.7379(4) 0.53390(17) 0.0257(7) Uani 1 1 d . . . . .
H4 H 0.3112 0.8020 0.5029 0.031 Uiso 1 1 calc R U . . .
C5 C 0.33102(14) 0.5870(4) 0.52457(16) 0.0246(7) Uani 1 1 d . . . . .
H5 H 0.3105 0.5469 0.4865 0.030 Uiso 1 1 calc R U . . .
C6 C 0.36033(13) 0.4885(3) 0.57004(15) 0.0193(6) Uani 1 1 d . . . . .
C7 C 0.35751(13) 0.3265(4) 0.55787(15) 0.0209(6) Uani 1 1 d . . . . .
O3 O 0.33019(12) 0.2920(3) 0.49931(12) 0.0342(6) Uani 1 1 d . . . . .
C8 C 0.3263(2) 0.1358(4) 0.48258(18) 0.0415(10) Uani 1 1 d . . . . .
H8A H 0.3645 0.0904 0.4888 0.062 Uiso 1 1 calc R U . . .
H8B H 0.3114 0.1250 0.4366 0.062 Uiso 1 1 calc R U . . .
H8C H 0.3005 0.0858 0.5110 0.062 Uiso 1 1 calc R U . . .
O4 O 0.40579(9) 0.2408(2) 0.76489(10) 0.0180(4) Uani 1 1 d . . . . .
O5 O 0.33999(9) 0.4802(2) 0.80255(11) 0.0205(5) Uani 1 1 d . . . . .
C9 C 0.36246(12) 0.1605(3) 0.78156(13) 0.0163(6) Uani 1 1 d . . . . .
C10 C 0.36288(13) 0.0040(3) 0.77057(15) 0.0194(6) Uani 1 1 d . . . . .
H10 H 0.3944 -0.0392 0.7510 0.023 Uiso 1 1 calc R U . . .
C11 C 0.31862(13) -0.0877(3) 0.78754(15) 0.0209(6) Uani 1 1 d . . . . .
H11 H 0.3203 -0.1920 0.7794 0.025 Uiso 1 1 calc R U . . .
C12 C 0.27162(13) -0.0274(3) 0.81654(15) 0.0201(6) Uani 1 1 d . . . . .
H12 H 0.2412 -0.0901 0.8278 0.024 Uiso 1 1 calc R U . . .
C13 C 0.26989(13) 0.1231(3) 0.82858(14) 0.0182(6) Uani 1 1 d . . . . .
H13 H 0.2382 0.1633 0.8489 0.022 Uiso 1 1 calc R U . . .
C14 C 0.31425(12) 0.2204(3) 0.81142(14) 0.0169(6) Uani 1 1 d . . . . .
C15 C 0.30840(12) 0.3823(3) 0.82099(14) 0.0166(6) Uani 1 1 d . . . . .
O6 O 0.26222(9) 0.4181(2) 0.85274(10) 0.0201(5) Uani 1 1 d . . . . .
C16 C 0.25055(14) 0.5756(4) 0.85649(16) 0.0228(6) Uani 1 1 d . . . . .
H16A H 0.2820 0.6249 0.8828 0.034 Uiso 1 1 calc R U . . .
H16B H 0.2146 0.5910 0.8772 0.034 Uiso 1 1 calc R U . . .
H16C H 0.2471 0.6181 0.8121 0.034 Uiso 1 1 calc R U . . .
O7 O 0.49665(9) 0.1489(3) 0.66544(11) 0.0258(5) Uani 1 1 d . . . . .
H71 H 0.5286 0.1848 0.6790 0.039 Uiso 0.463(9) 1 calc R U P A 1
H72 H 0.5246 0.1489 0.6940 0.039 Uiso 0.537(9) 1 calc R U P A 2
C17A C 0.5050(3) 0.0191(9) 0.6284(4) 0.0258(18) Uani 0.463(9) 1 d . . P A 1
H17A H 0.4675 -0.0176 0.6092 0.031 Uiso 0.463(9) 1 calc R U P A 1
H17B H 0.5222 -0.0596 0.6578 0.031 Uiso 0.463(9) 1 calc R U P A 1
C18A C 0.5439(4) 0.0473(10) 0.5734(4) 0.035(2) Uani 0.463(9) 1 d . . P A 1
H18A H 0.5475 -0.0446 0.5480 0.052 Uiso 0.463(9) 1 calc R U P A 1
H18B H 0.5819 0.0783 0.5924 0.052 Uiso 0.463(9) 1 calc R U P A 1
H18C H 0.5274 0.1262 0.5445 0.052 Uiso 0.463(9) 1 calc R U P A 1
C17B C 0.5154(3) 0.0998(10) 0.6035(3) 0.0325(19) Uani 0.537(9) 1 d . . P A 2
H17C H 0.4837 0.0470 0.5781 0.039 Uiso 0.537(9) 1 calc R U P A 2
H17D H 0.5478 0.0294 0.6112 0.039 Uiso 0.537(9) 1 calc R U P A 2
C18B C 0.5339(4) 0.2332(10) 0.5647(4) 0.047(2) Uani 0.537(9) 1 d . . P A 2
H18D H 0.5442 0.2002 0.5214 0.071 Uiso 0.537(9) 1 calc R U P A 2
H18E H 0.5672 0.2806 0.5884 0.071 Uiso 0.537(9) 1 calc R U P A 2
H18F H 0.5024 0.3052 0.5592 0.071 Uiso 0.537(9) 1 calc R U P A 2
O8 O 0.46675(10) 0.5639(3) 0.81653(11) 0.0261(5) Uani 1 1 d . . . . .
H81 H 0.4846 0.5024 0.8416 0.039 Uiso 0.530(9) 1 calc R U P B 1
H82 H 0.5005 0.5316 0.8174 0.039 Uiso 0.470(9) 1 calc R U P B 2
C19A C 0.4541(3) 0.6902(9) 0.8520(4) 0.0285(17) Uani 0.530(9) 1 d . . P B 1
H19A H 0.4133 0.7168 0.8414 0.034 Uiso 0.530(9) 1 calc R U P B 1
H19B H 0.4777 0.7744 0.8382 0.034 Uiso 0.530(9) 1 calc R U P B 1
C20A C 0.4648(3) 0.6693(9) 0.9259(4) 0.037(2) Uani 0.530(9) 1 d . . P B 1
H20A H 0.4578 0.7637 0.9482 0.055 Uiso 0.530(9) 1 calc R U P B 1
H20B H 0.5046 0.6380 0.9366 0.055 Uiso 0.530(9) 1 calc R U P B 1
H20C H 0.4388 0.5926 0.9406 0.055 Uiso 0.530(9) 1 calc R U P B 1
C19B C 0.4550(3) 0.6132(10) 0.8819(4) 0.028(2) Uani 0.470(9) 1 d . . P B 2
H19C H 0.4175 0.6644 0.8803 0.033 Uiso 0.470(9) 1 calc R U P B 2
H19D H 0.4850 0.6841 0.8993 0.033 Uiso 0.470(9) 1 calc R U P B 2
C20B C 0.4545(4) 0.4780(11) 0.9257(4) 0.040(2) Uani 0.470(9) 1 d . . P B 2
H20D H 0.4446 0.5082 0.9695 0.059 Uiso 0.470(9) 1 calc R U P B 2
H20E H 0.4925 0.4314 0.9290 0.059 Uiso 0.470(9) 1 calc R U P B 2
H20F H 0.4260 0.4064 0.9069 0.059 Uiso 0.470(9) 1 calc R U P B 2

loop_
_atom_site_aniso_label
_atom_site_aniso_U_11
_atom_site_aniso_U_22
_atom_site_aniso_U_33
_atom_site_aniso_U_23
_atom_site_aniso_U_13
_atom_site_aniso_U_12
Li1 0.022(3) 0.023(3) 0.019(2) 0.000(2) -0.0034(19) -0.001(2)
Li2 0.019(2) 0.024(3) 0.022(3) -0.002(2) 0.001(2) -0.001(2)
O1 0.0196(10) 0.0181(10) 0.0178(10) 0.0009(8) -0.0030(8) -0.0002(8)
O2 0.0245(11) 0.0199(11) 0.0192(10) 0.0010(9) -0.0036(8) -0.0012(9)
C1 0.0148(13) 0.0186(14) 0.0183(13) 0.0000(11) 0.0027(10) 0.0003(11)
C2 0.0190(14) 0.0196(15) 0.0258(15) -0.0024(12) 0.0010(12) 0.0003(12)
C3 0.0242(16) 0.0200(15) 0.0318(17) 0.0012(13) 0.0056(13) 0.0024(13)
C4 0.0249(16) 0.0223(16) 0.0294(17) 0.0079(13) -0.0011(13) 0.0058(13)
C5 0.0241(16) 0.0258(16) 0.0229(15) 0.0045(13) -0.0044(12) -0.0024(13)
C6 0.0198(14) 0.0194(15) 0.0184(14) 0.0030(11) -0.0003(11) -0.0002(12)
C7 0.0234(15) 0.0214(15) 0.0176(14) 0.0011(12) -0.0006(11) -0.0025(12)
O3 0.0576(17) 0.0199(12) 0.0217(12) 0.0015(9) -0.0174(11) -0.0059(11)
C8 0.071(3) 0.0252(18) 0.0250(18) -0.0020(14) -0.0158(18) -0.0086(19)
O4 0.0161(10) 0.0184(10) 0.0195(10) 0.0010(8) 0.0013(8) -0.0006(8)
O5 0.0178(10) 0.0173(10) 0.0266(11) -0.0003(9) 0.0025(8) -0.0013(8)
C9 0.0174(13) 0.0185(14) 0.0124(12) 0.0012(10) -0.0018(10) 0.0006(11)
C10 0.0193(14) 0.0190(14) 0.0198(14) -0.0007(11) 0.0001(11) 0.0019(11)
C11 0.0255(16) 0.0162(14) 0.0204(14) 0.0006(11) -0.0020(12) 0.0010(12)
C12 0.0200(14) 0.0183(14) 0.0216(14) 0.0050(11) -0.0004(11) -0.0037(12)
C13 0.0167(14) 0.0220(15) 0.0159(13) 0.0010(11) 0.0005(10) 0.0008(11)
C14 0.0171(13) 0.0178(14) 0.0154(13) 0.0008(11) -0.0018(10) 0.0005(11)
C15 0.0162(13) 0.0190(14) 0.0139(13) 0.0000(11) -0.0025(10) 0.0015(11)
O6 0.0206(11) 0.0176(10) 0.0227(11) -0.0010(8) 0.0054(8) 0.0023(8)
C16 0.0236(15) 0.0186(15) 0.0264(16) -0.0032(12) 0.0024(12) 0.0037(12)
O7 0.0184(11) 0.0327(13) 0.0255(12) -0.0084(10) -0.0025(9) 0.0030(10)
C17A 0.024(4) 0.023(4) 0.030(4) 0.000(3) 0.000(3) -0.001(3)
C18A 0.036(4) 0.044(5) 0.024(4) -0.014(3) -0.003(3) 0.007(4)
C17B 0.029(3) 0.046(5) 0.022(3) -0.009(3) 0.003(3) 0.003(3)
C18B 0.048(5) 0.055(5) 0.040(4) 0.001(4) 0.006(3) -0.006(4)
O8 0.0200(11) 0.0347(13) 0.0233(12) -0.0085(10) -0.0005(9) 0.0000(10)
C19A 0.025(3) 0.027(4) 0.033(4) -0.001(3) 0.002(3) 0.001(3)
C20A 0.040(4) 0.039(4) 0.032(4) -0.010(3) 0.002(3) 0.008(3)
C19B 0.025(4) 0.034(5) 0.024(4) -0.008(4) 0.003(3) -0.002(3)
C20B 0.038(5) 0.048(5) 0.034(4) 0.003(4) 0.006(3) 0.003(4)

loop_
_atom_type_symbol
_atom_type_description
_atom_type_scat_dispersion_real
_atom_type_scat_dispersion_imag
_atom_type_scat_source
C C 0.0033 0.0016 'International Tables Vol C Tables 4.2.6.8 and 6.1.1.4'
H H 0.0000 0.0000 'International Tables Vol C Tables 4.2.6.8 and 6.1.1.4'
Li Li -0.0003 0.0001 'International Tables Vol C Tables 4.2.6.8 and 6.1.1.4'
O O 0.0106 0.0060 'International Tables Vol C Tables 4.2.6.8 and 6.1.1.4'

loop_
_geom_angle_atom_site_label_1
_geom_angle_atom_site_label_2
_geom_angle_atom_site_label_3
_geom_angle
_geom_angle_site_symmetry_1
_geom_angle_site_symmetry_3
_geom_angle_publ_flag
O1 Li1 O7 121.7(3) . . ?
O1 Li1 O2 93.2(2) . . ?
O7 Li1 O2 109.2(3) . . ?
O1 Li1 O4 94.1(3) . . ?
O7 Li1 O4 109.9(3) . . ?
O2 Li1 O4 128.0(3) . . ?
O1 Li1 Li2 47.79(18) . . ?
O7 Li1 Li2 125.2(3) . . ?
O2 Li1 Li2 123.6(3) . . ?
O4 Li1 Li2 46.63(18) . . ?
O5 Li2 O4 94.4(3) . . ?
O5 Li2 O8 106.7(3) . . ?
O4 Li2 O8 122.3(3) . . ?
O5 Li2 O1 127.3(3) . . ?
O4 Li2 O1 94.1(3) . . ?
O8 Li2 O1 111.8(3) . . ?
O5 Li2 Li1 124.2(3) . . ?
O4 Li2 Li1 47.94(18) . . ?
O8 Li2 Li1 127.4(3) . . ?
O1 Li2 Li1 46.40(18) . . ?
C1 O1 Li1 127.5(2) . . ?
C1 O1 Li2 125.0(2) . . ?
Li1 O1 Li2 85.8(2) . . ?
C7 O2 Li1 126.9(3) . . ?
O1 C1 C2 119.8(3) . . ?
O1 C1 C6 124.3(3) . . ?
C2 C1 C6 116.0(3) . . ?
C3 C2 C1 122.8(3) . . ?
C3 C2 H2 118.6 . . ?
C1 C2 H2 118.6 . . ?
C2 C3 C4 120.5(3) . . ?
C2 C3 H3 119.8 . . ?
C4 C3 H3 119.8 . . ?
C5 C4 C3 118.9(3) . . ?
C5 C4 H4 120.6 . . ?
C3 C4 H4 120.6 . . ?
C4 C5 C6 121.9(3) . . ?
C4 C5 H5 119.0 . . ?
C6 C5 H5 119.0 . . ?
C5 C6 C1 120.0(3) . . ?
C5 C6 C7 119.4(3) . . ?
C1 C6 C7 120.6(3) . . ?
O2 C7 O3 120.3(3) . . ?
O2 C7 C6 126.8(3) . . ?
O3 C7 C6 112.8(3) . . ?
C7 O3 C8 116.7(3) . . ?
O3 C8 H8A 109.5 . . ?
O3 C8 H8B 109.5 . . ?
H8A C8 H8B 109.5 . . ?
O3 C8 H8C 109.5 . . ?
H8A C8 H8C 109.5 . . ?
H8B C8 H8C 109.5 . . ?
C9 O4 Li2 126.1(3) . . ?
C9 O4 Li1 122.0(2) . . ?
Li2 O4 Li1 85.4(2) . . ?
C15 O5 Li2 127.2(3) . . ?
O4 C9 C10 119.1(3) . . ?
O4 C9 C14 123.9(3) . . ?
C10 C9 C14 117.0(3) . . ?
C11 C10 C9 122.0(3) . . ?
C11 C10 H10 119.0 . . ?
C9 C10 H10 119.0 . . ?
C10 C11 C12 120.3(3) . . ?
C10 C11 H11 119.8 . . ?
C12 C11 H11 119.8 . . ?
C13 C12 C11 119.4(3) . . ?
C13 C12 H12 120.3 . . ?
C11 C12 H12 120.3 . . ?
C12 C13 C14 121.7(3) . . ?
C12 C13 H13 119.1 . . ?
C14 C13 H13 119.1 . . ?
C13 C14 C9 119.5(3) . . ?
C13 C14 C15 119.6(3) . . ?
C9 C14 C15 120.8(3) . . ?
O5 C15 O6 120.4(3) . . ?
O5 C15 C14 126.9(3) . . ?
O6 C15 C14 112.8(3) . . ?
C15 O6 C16 115.0(2) . . ?
O6 C16 H16A 109.5 . . ?
O6 C16 H16B 109.5 . . ?
H16A C16 H16B 109.5 . . ?
O6 C16 H16C 109.5 . . ?
H16A C16 H16C 109.5 . . ?
H16B C16 H16C 109.5 . . ?
C17A O7 Li1 127.5(4) . . ?
C17B O7 Li1 123.7(4) . . ?
C17A O7 H71 109.5 . . ?
Li1 O7 H71 122.4 . . ?
C17B O7 H72 109.5 . . ?
Li1 O7 H72 124.5 . . ?
O7 C17A C18A 112.1(7) . . ?
O7 C17A H17A 109.2 . . ?
C18A C17A H17A 109.2 . . ?
O7 C17A H17B 109.2 . . ?
C18A C17A H17B 109.2 . . ?
H17A C17A H17B 107.9 . . ?
C17A C18A H18A 109.5 . . ?
C17A C18A H18B 109.5 . . ?
H18A C18A H18B 109.5 . . ?
C17A C18A H18C 109.5 . . ?
H18A C18A H18C 109.5 . . ?
H18B C18A H18C 109.5 . . ?
O7 C17B C18B 109.7(6) . . ?
O7 C17B H17C 109.7 . . ?
C18B C17B H17C 109.7 . . ?
O7 C17B H17D 109.7 . . ?
C18B C17B H17D 109.7 . . ?
H17C C17B H17D 108.2 . . ?
C17B C18B H18D 109.5 . . ?
C17B C18B H18E 109.5 . . ?
H18D C18B H18E 109.5 . . ?
C17B C18B H18F 109.5 . . ?
H18D C18B H18F 109.5 . . ?
H18E C18B H18F 109.5 . . ?
C19A O8 Li2 122.8(4) . . ?
C19B O8 Li2 119.7(4) . . ?
C19A O8 H81 109.5 . . ?
Li2 O8 H81 107.2 . . ?
C19B O8 H82 109.5 . . ?
Li2 O8 H82 116.5 . . ?
O8 C19A C20A 113.0(6) . . ?
O8 C19A H19A 109.0 . . ?
C20A C19A H19A 109.0 . . ?
O8 C19A H19B 109.0 . . ?
C20A C19A H19B 109.0 . . ?
H19A C19A H19B 107.8 . . ?
C19A C20A H20A 109.5 . . ?
C19A C20A H20B 109.5 . . ?
H20A C20A H20B 109.5 . . ?
C19A C20A H20C 109.5 . . ?
H20A C20A H20C 109.5 . . ?
H20B C20A H20C 109.5 . . ?
O8 C19B C20B 108.1(6) . . ?
O8 C19B H19C 110.1 . . ?
C20B C19B H19C 110.1 . . ?
O8 C19B H19D 110.1 . . ?
C20B C19B H19D 110.1 . . ?
H19C C19B H19D 108.4 . . ?
C19B C20B H20D 109.5 . . ?
C19B C20B H20E 109.5 . . ?
H20D C20B H20E 109.5 . . ?
C19B C20B H20F 109.5 . . ?
H20D C20B H20F 109.5 . . ?
H20E C20B H20F 109.5 . . ?

loop_
_geom_bond_atom_site_label_1
_geom_bond_atom_site_label_2
_geom_bond_distance
_geom_bond_site_symmetry_2
_geom_bond_publ_flag
Li1 O1 1.906(6) . ?
Li1 O7 1.911(6) . ?
Li1 O2 1.924(6) . ?
Li1 O4 1.955(6) . ?
Li1 Li2 2.624(8) . ?
Li2 O5 1.881(6) . ?
Li2 O4 1.914(6) . ?
Li2 O8 1.920(6) . ?
Li2 O1 1.949(6) . ?
O1 C1 1.308(4) . ?
O2 C7 1.226(4) . ?
C1 C2 1.420(4) . ?
C1 C6 1.427(4) . ?
C2 C3 1.373(5) . ?
C2 H2 0.9500 . ?
C3 C4 1.401(5) . ?
C3 H3 0.9500 . ?
C4 C5 1.365(5) . ?
C4 H4 0.9500 . ?
C5 C6 1.417(4) . ?
C5 H5 0.9500 . ?
C6 C7 1.473(4) . ?
C7 O3 1.345(4) . ?
O3 C8 1.442(4) . ?
C8 H8A 0.9800 . ?
C8 H8B 0.9800 . ?
C8 H8C 0.9800 . ?
O4 C9 1.311(4) . ?
O5 C15 1.226(4) . ?
C9 C10 1.419(4) . ?
C9 C14 1.430(4) . ?
C10 C11 1.388(4) . ?
C10 H10 0.9500 . ?
C11 C12 1.399(4) . ?
C11 H11 0.9500 . ?
C12 C13 1.371(4) . ?
C12 H12 0.9500 . ?
C13 C14 1.421(4) . ?
C13 H13 0.9500 . ?
C14 C15 1.472(4) . ?
C15 O6 1.343(4) . ?
O6 C16 1.440(4) . ?
C16 H16A 0.9800 . ?
C16 H16B 0.9800 . ?
C16 H16C 0.9800 . ?
O7 C17A 1.410(8) . ?
O7 C17B 1.441(7) . ?
O7 H71 0.8400 . ?
O7 H72 0.8400 . ?
C17A C18A 1.521(12) . ?
C17A H17A 0.9900 . ?
C17A H17B 0.9900 . ?
C18A H18A 0.9800 . ?
C18A H18B 0.9800 . ?
C18A H18C 0.9800 . ?
C17B C18B 1.516(12) . ?
C17B H17C 0.9900 . ?
C17B H17D 0.9900 . ?
C18B H18D 0.9800 . ?
C18B H18E 0.9800 . ?
C18B H18F 0.9800 . ?
O8 C19A 1.388(7) . ?
O8 C19B 1.452(7) . ?
O8 H81 0.8400 . ?
O8 H82 0.8400 . ?
C19A C20A 1.520(10) . ?
C19A H19A 0.9900 . ?
C19A H19B 0.9900 . ?
C20A H20A 0.9800 . ?
C20A H20B 0.9800 . ?
C20A H20C 0.9800 . ?
C19B C20B 1.505(12) . ?
C19B H19C 0.9900 . ?
C19B H19D 0.9900 . ?
C20B H20D 0.9800 . ?
C20B H20E 0.9800 . ?
C20B H20F 0.9800 . ?

loop_
_geom_hbond_atom_site_label_D
_geom_hbond_atom_site_label_H
_geom_hbond_atom_site_label_A
_geom_hbond_distance_DH
_geom_hbond_distance_HA
_geom_hbond_distance_DA
_geom_hbond_angle_DHA
_geom_hbond_site_symmetry_A
O7 H71 O4 0.84 1.91 2.718(3) 161.9 2_656
O8 H82 O1 0.84 1.91 2.748(3) 173.5 2_656
